data_4073032
loop_
_publ_author_name
'Jaroschik, Florian'
'Nief, Fran\,cois'
'Le Goff, Xavier-Fr\'ed\'eric'
'Ricard, Louis'

_publ_section_title
;
 Isolation of Stable Organodysprosium(II) Complexes by Chemical Reduction
 of Dysprosium(III) Precursors
;
_journal_issue 5
_journal_name_full Organometallics
_journal_page_first 1123
_journal_paper_doi 10.1021/om0700213
_journal_volume 26
_journal_year 2007
_chemical_formula_sum 'C34 H58 Br Dy'
_chemical_formula_weight 709.21
_chemical_name_systematic
; 
 ? 
;
_space_group_IT_number 14
_symmetry_cell_setting monoclinic
_symmetry_space_group_name_Hall '-P 2ybc'
_symmetry_space_group_name_H-M 'P 1 21/c 1'
_atom_sites_solution_hydrogens geom
_atom_sites_solution_primary direct
_atom_sites_solution_secondary difmap
_audit_creation_method SHELXL-97
_cell_angle_alpha 90.00
_cell_angle_beta 99.3480(10)
_cell_angle_gamma 90.00
_cell_formula_units_Z 4
_cell_length_a 10.3480(10)
_cell_length_b 15.4860(10)
_cell_length_c 20.4130(10)
_cell_measurement_reflns_used 7378
_cell_measurement_temperature 150.0(1)
_cell_measurement_theta_max 30.034
_cell_measurement_theta_min 0.998
_cell_volume 3227.7(4)
_computing_structure_refinement 'SHELXL-97 (Sheldrick, 1997)'
_computing_structure_solution 'SHELXS-97 (Sheldrick, 1990)'
_diffrn_ambient_temperature 150.0(1)
_diffrn_measured_fraction_theta_full 0.995
_diffrn_measured_fraction_theta_max 0.995
_diffrn_measurement_device_type KappaCCD
_diffrn_measurement_method 'phi and omega scans'
_diffrn_radiation_monochromator graphite
_diffrn_radiation_source 'fine-focus sealed tube'
_diffrn_radiation_type MoK\a
_diffrn_radiation_wavelength 0.71069
_diffrn_reflns_av_R_equivalents 0.0308
_diffrn_reflns_av_sigmaI/netI 0.0489
_diffrn_reflns_limit_h_max 14
_diffrn_reflns_limit_h_min -14
_diffrn_reflns_limit_k_max 18
_diffrn_reflns_limit_k_min -21
_diffrn_reflns_limit_l_max 28
_diffrn_reflns_limit_l_min -28
_diffrn_reflns_number 14942
_diffrn_reflns_theta_full 30.02
_diffrn_reflns_theta_max 30.02
_diffrn_reflns_theta_min 3.06
_exptl_absorpt_coefficient_mu 3.572
_exptl_absorpt_correction_T_max 0.7165
_exptl_absorpt_correction_T_min 0.5352
_exptl_absorpt_correction_type multi-scan
_exptl_crystal_colour colorless
_exptl_crystal_density_diffrn 1.459
_exptl_crystal_density_method 'not measured'
_exptl_crystal_description wedge
_exptl_crystal_F_000 1452
_exptl_crystal_size_max 0.20
_exptl_crystal_size_mid 0.14
_exptl_crystal_size_min 0.10
_refine_diff_density_max 7.457
_refine_diff_density_min -1.766
_refine_diff_density_rms 0.167
_refine_ls_extinction_method none
_refine_ls_goodness_of_fit_ref 1.052
_refine_ls_hydrogen_treatment constr
_refine_ls_matrix_type full
_refine_ls_number_parameters 343
_refine_ls_number_reflns 9385
_refine_ls_number_restraints 0
_refine_ls_restrained_S_all 1.052
_refine_ls_R_factor_all 0.0530
_refine_ls_R_factor_gt 0.0420
_refine_ls_shift/su_max 0.001
_refine_ls_shift/su_mean 0.000
_refine_ls_structure_factor_coef Fsqd
_refine_ls_weighting_details 'calc w=1/[\s^2^(Fo^2^)+(0.0712P)^2^+0.0000P] where P=(Fo^2^+2Fc^2^)/3'
_refine_ls_weighting_scheme calc
_refine_ls_wR_factor_gt 0.1075
_refine_ls_wR_factor_ref 0.1143
_reflns_number_gt 7720
_reflns_number_total 9385
_reflns_threshold_expression >2sigma(I)
_cod_data_source_file om0700213si20070109_034632.cif
_cod_data_source_block dyttcpbr
_cod_depositor_comments
;
The following automatic conversions were performed:

'_symmetry_cell_setting' value 'Monoclinic' changed to 'monoclinic'
according to /home/saulius/struct/CIF-dictionaries/cif_core.dic
dictionary named 'cif_core.dic' version 2.4.1 from 2010-06-29.

Automatic conversion script
Id: cif_fix_values 1715 2011-07-08 13:25:40Z adriana 
;
_cod_original_sg_symbol_H-M 'P21/c     '
_cod_database_code 4073032

loop_
_symmetry_equiv_pos_as_xyz
'x, y, z'
'-x, y+1/2, -z+1/2'
'-x, -y, -z'
'x, -y-1/2, z-1/2'

loop_
_atom_site_label
_atom_site_type_symbol
_atom_site_fract_x
_atom_site_fract_y
_atom_site_fract_z
_atom_site_U_iso_or_equiv
_atom_site_adp_type
_atom_site_occupancy
_atom_site_symmetry_multiplicity
_atom_site_calc_flag
_atom_site_refinement_flags
Dy1 Dy 0.496823(13) 0.205199(9) 0.372850(7) 0.01466(6) Uani 1 1 d .
Br1 Br 0.49541(3) 0.03017(2) 0.366207(17) 0.02396(9) Uani 1 1 d .
C1 C 0.3082(3) 0.21454(19) 0.25992(16) 0.0163(6) Uani 1 1 d .
C2 C 0.3304(3) 0.30286(19) 0.28240(16) 0.0156(6) Uani 1 1 d .
C3 C 0.4638(3) 0.3229(2) 0.27687(16) 0.0176(6) Uani 1 1 d .
H3 H 0.5057 0.3765 0.2890 0.021 Uiso 1 1 calc R
C4 C 0.5236(3) 0.2518(2) 0.25099(16) 0.0158(6) Uani 1 1 d .
C5 C 0.4291(3) 0.1851(2) 0.24291(15) 0.0169(6) Uani 1 1 d .
H5 H 0.4441 0.1283 0.2282 0.020 Uiso 1 1 calc R
C6 C 0.1852(3) 0.1572(2) 0.24382(16) 0.0198(6) Uani 1 1 d .
C7 C 0.2209(4) 0.0709(2) 0.2132(2) 0.0312(8) Uani 1 1 d .
H7A H 0.2832 0.0392 0.2458 0.047 Uiso 1 1 calc R
H7B H 0.2606 0.0825 0.1737 0.047 Uiso 1 1 calc R
H7C H 0.1415 0.0362 0.2007 0.047 Uiso 1 1 calc R
C8 C 0.0832(4) 0.1999(2) 0.19040(19) 0.0281(8) Uani 1 1 d .
H8A H 0.0117 0.1591 0.1760 0.042 Uiso 1 1 calc R
H8B H 0.1247 0.2160 0.1523 0.042 Uiso 1 1 calc R
H8C H 0.0482 0.2516 0.2088 0.042 Uiso 1 1 calc R
C9 C 0.1211(4) 0.1315(2) 0.30375(19) 0.0260(7) Uani 1 1 d .
H9A H 0.0937 0.1837 0.3250 0.039 Uiso 1 1 calc R
H9B H 0.1843 0.0995 0.3357 0.039 Uiso 1 1 calc R
H9C H 0.0445 0.0951 0.2888 0.039 Uiso 1 1 calc R
C10 C 0.2386(3) 0.3792(2) 0.29032(18) 0.0206(7) Uani 1 1 d .
C11 C 0.1947(4) 0.4183(2) 0.22065(19) 0.0285(8) Uani 1 1 d .
H11A H 0.1427 0.3758 0.1922 0.043 Uiso 1 1 calc R
H11B H 0.2720 0.4341 0.2012 0.043 Uiso 1 1 calc R
H11C H 0.1416 0.4700 0.2244 0.043 Uiso 1 1 calc R
C12 C 0.1165(4) 0.3583(2) 0.3204(2) 0.0273(8) Uani 1 1 d .
H12A H 0.0631 0.3158 0.2924 0.041 Uiso 1 1 calc R
H12B H 0.0654 0.4111 0.3230 0.041 Uiso 1 1 calc R
H12C H 0.1425 0.3344 0.3650 0.041 Uiso 1 1 calc R
C13 C 0.3111(4) 0.4503(2) 0.3337(2) 0.0287(8) Uani 1 1 d .
H13A H 0.2502 0.4972 0.3389 0.043 Uiso 1 1 calc R
H13B H 0.3828 0.4725 0.3125 0.043 Uiso 1 1 calc R
H13C H 0.3469 0.4265 0.3774 0.043 Uiso 1 1 calc R
C14 C 0.6611(3) 0.2446(2) 0.23427(16) 0.0184(6) Uani 1 1 d .
C15 C 0.7421(3) 0.1878(2) 0.28710(19) 0.0268(8) Uani 1 1 d .
H15A H 0.7382 0.2115 0.3313 0.040 Uiso 1 1 calc R
H15B H 0.8333 0.1866 0.2797 0.040 Uiso 1 1 calc R
H15C H 0.7066 0.1290 0.2841 0.040 Uiso 1 1 calc R
C16 C 0.7252(3) 0.3340(2) 0.23322(18) 0.0258(7) Uani 1 1 d .
H16A H 0.6706 0.3711 0.2010 0.039 Uiso 1 1 calc R
H16B H 0.8121 0.3279 0.2205 0.039 Uiso 1 1 calc R
H16C H 0.7339 0.3601 0.2775 0.039 Uiso 1 1 calc R
C17 C 0.6581(4) 0.2029(2) 0.16564(19) 0.0289(8) Uani 1 1 d .
H17A H 0.6144 0.1466 0.1646 0.043 Uiso 1 1 calc R
H17B H 0.7479 0.1951 0.1572 0.043 Uiso 1 1 calc R
H17C H 0.6100 0.2404 0.1314 0.043 Uiso 1 1 calc R
C18 C 0.6876(3) 0.19876(19) 0.48574(16) 0.0161(6) Uani 1 1 d .
C19 C 0.6743(3) 0.28892(19) 0.46734(16) 0.0166(6) Uani 1 1 d .
C20 C 0.5428(3) 0.3132(2) 0.47394(15) 0.0166(6) Uani 1 1 d .
H20 H 0.5056 0.3687 0.4640 0.020 Uiso 1 1 calc R
C21 C 0.4769(3) 0.24258(19) 0.49743(16) 0.0158(6) Uani 1 1 d .
C22 C 0.5644(3) 0.1723(2) 0.50210(15) 0.0153(6) Uani 1 1 d .
H22 H 0.5444 0.1152 0.5144 0.018 Uiso 1 1 calc R
C23 C 0.8066(3) 0.1369(2) 0.49963(17) 0.0196(6) Uani 1 1 d .
C24 C 0.7638(4) 0.0496(2) 0.5254(2) 0.0269(8) Uani 1 1 d .
H24A H 0.6937 0.0249 0.4927 0.040 Uiso 1 1 calc R
H24B H 0.7319 0.0585 0.5675 0.040 Uiso 1 1 calc R
H24C H 0.8387 0.0100 0.5322 0.040 Uiso 1 1 calc R
C25 C 0.9106(3) 0.1729(3) 0.55549(18) 0.0282(8) Uani 1 1 d .
H25A H 0.9790 0.1295 0.5681 0.042 Uiso 1 1 calc R
H25B H 0.8694 0.1872 0.5941 0.042 Uiso 1 1 calc R
H25C H 0.9496 0.2251 0.5398 0.042 Uiso 1 1 calc R
C26 C 0.8697(4) 0.1149(2) 0.4386(2) 0.0261(8) Uani 1 1 d .
H26A H 0.9470 0.0786 0.4521 0.039 Uiso 1 1 calc R
H26B H 0.8959 0.1684 0.4187 0.039 Uiso 1 1 calc R
H26C H 0.8064 0.0838 0.4061 0.039 Uiso 1 1 calc R
C27 C 0.7728(3) 0.3620(2) 0.46196(17) 0.0217(7) Uani 1 1 d .
C28 C 0.8190(4) 0.3979(3) 0.53228(19) 0.0314(9) Uani 1 1 d .
H28A H 0.8671 0.3529 0.5600 0.047 Uiso 1 1 calc R
H28B H 0.7429 0.4159 0.5518 0.047 Uiso 1 1 calc R
H28C H 0.8765 0.4476 0.5297 0.047 Uiso 1 1 calc R
C29 C 0.8925(3) 0.3389(2) 0.43090(18) 0.0267(7) Uani 1 1 d .
H29A H 0.9456 0.2963 0.4588 0.040 Uiso 1 1 calc R
H29B H 0.9448 0.3910 0.4273 0.040 Uiso 1 1 calc R
H29C H 0.8642 0.3146 0.3866 0.040 Uiso 1 1 calc R
C30 C 0.7060(4) 0.4379(2) 0.42075(19) 0.0274(8) Uani 1 1 d .
H30A H 0.7708 0.4831 0.4172 0.041 Uiso 1 1 calc R
H30B H 0.6361 0.4614 0.4426 0.041 Uiso 1 1 calc R
H30C H 0.6688 0.4175 0.3763 0.041 Uiso 1 1 calc R
C31 C 0.3374(3) 0.2393(2) 0.51165(16) 0.0167(6) Uani 1 1 d .
C32 C 0.2849(3) 0.3301(2) 0.52048(18) 0.0248(7) Uani 1 1 d .
H32A H 0.3408 0.3590 0.5573 0.037 Uiso 1 1 calc R
H32B H 0.1953 0.3262 0.5302 0.037 Uiso 1 1 calc R
H32C H 0.2847 0.3633 0.4796 0.037 Uiso 1 1 calc R
C33 C 0.3300(4) 0.1865(2) 0.57456(18) 0.0247(7) Uani 1 1 d .
H33A H 0.3668 0.1289 0.5700 0.037 Uiso 1 1 calc R
H33B H 0.2384 0.1812 0.5807 0.037 Uiso 1 1 calc R
H33C H 0.3802 0.2158 0.6131 0.037 Uiso 1 1 calc R
C34 C 0.2543(3) 0.1941(2) 0.45243(18) 0.0233(7) Uani 1 1 d .
H34A H 0.2600 0.2262 0.4117 0.035 Uiso 1 1 calc R
H34B H 0.1628 0.1919 0.4593 0.035 Uiso 1 1 calc R
H34C H 0.2869 0.1352 0.4485 0.035 Uiso 1 1 calc R

loop_
_atom_site_aniso_label
_atom_site_aniso_U_11
_atom_site_aniso_U_22
_atom_site_aniso_U_33
_atom_site_aniso_U_23
_atom_site_aniso_U_13
_atom_site_aniso_U_12
Dy1 0.01682(9) 0.01389(9) 0.01277(9) -0.00006(5) 0.00092(6) 0.00060(5)
Br1 0.02979(19) 0.01425(15) 0.02723(19) 0.00018(12) 0.00278(14) 0.00030(12)
C1 0.0169(14) 0.0205(15) 0.0110(14) 0.0017(11) 0.0005(11) 0.0027(11)
C2 0.0150(14) 0.0192(14) 0.0120(15) -0.0002(11) 0.0002(11) 0.0031(11)
C3 0.0198(14) 0.0175(14) 0.0158(15) 0.0024(12) 0.0037(12) 0.0037(11)
C4 0.0169(15) 0.0184(14) 0.0128(15) 0.0016(11) 0.0043(11) 0.0035(10)
C5 0.0197(15) 0.0194(14) 0.0117(14) -0.0002(11) 0.0026(11) 0.0031(11)
C6 0.0181(14) 0.0242(16) 0.0165(15) -0.0037(13) 0.0004(11) -0.0031(12)
C7 0.0292(19) 0.0299(19) 0.035(2) -0.0113(16) 0.0054(16) -0.0068(15)
C8 0.0232(17) 0.039(2) 0.0197(18) 0.0012(15) -0.0039(14) -0.0035(14)
C9 0.0211(16) 0.0347(18) 0.0223(18) 0.0025(15) 0.0033(13) -0.0074(14)
C10 0.0233(16) 0.0195(15) 0.0193(17) 0.0020(12) 0.0046(13) 0.0094(12)
C11 0.0318(19) 0.0297(19) 0.0248(19) 0.0100(15) 0.0071(15) 0.0124(15)
C12 0.0255(18) 0.0312(18) 0.0279(19) 0.0046(15) 0.0124(15) 0.0118(14)
C13 0.0329(19) 0.0224(16) 0.032(2) -0.0035(14) 0.0087(16) 0.0080(14)
C14 0.0166(15) 0.0230(16) 0.0166(16) 0.0020(12) 0.0056(12) 0.0034(11)
C15 0.0191(16) 0.0336(18) 0.0265(19) 0.0069(15) 0.0000(14) 0.0056(14)
C16 0.0237(16) 0.0283(17) 0.0270(18) 0.0018(15) 0.0089(14) -0.0017(14)
C17 0.0252(18) 0.043(2) 0.0210(18) -0.0048(15) 0.0114(15) 0.0042(14)
C18 0.0147(14) 0.0202(15) 0.0129(15) 0.0011(11) 0.0010(11) -0.0012(11)
C19 0.0181(15) 0.0183(14) 0.0139(15) -0.0023(11) 0.0044(12) -0.0013(11)
C20 0.0192(15) 0.0189(14) 0.0117(14) -0.0024(11) 0.0028(11) -0.0019(11)
C21 0.0182(15) 0.0162(13) 0.0134(15) 0.0015(11) 0.0035(11) 0.0016(11)
C22 0.0158(13) 0.0172(14) 0.0128(14) 0.0018(11) 0.0025(11) -0.0002(11)
C23 0.0175(15) 0.0246(15) 0.0163(16) 0.0020(12) 0.0016(12) 0.0025(12)
C24 0.0232(17) 0.0244(17) 0.033(2) 0.0110(15) 0.0038(14) 0.0062(13)
C25 0.0208(16) 0.041(2) 0.0208(17) 0.0048(16) -0.0031(13) 0.0008(15)
C26 0.0206(17) 0.033(2) 0.0245(19) 0.0008(14) 0.0049(14) 0.0091(13)
C27 0.0232(16) 0.0248(16) 0.0175(16) -0.0004(13) 0.0047(13) -0.0086(13)
C28 0.041(2) 0.035(2) 0.0187(18) -0.0058(15) 0.0059(16) -0.0180(17)
C29 0.0256(17) 0.0302(18) 0.0251(18) 0.0016(15) 0.0066(14) -0.0078(15)
C30 0.034(2) 0.0211(16) 0.028(2) 0.0047(14) 0.0079(16) -0.0059(14)
C31 0.0142(14) 0.0190(14) 0.0173(16) -0.0002(12) 0.0037(11) 0.0000(11)
C32 0.0242(16) 0.0223(16) 0.0297(19) -0.0021(14) 0.0101(14) 0.0038(13)
C33 0.0225(16) 0.0336(18) 0.0192(17) 0.0037(14) 0.0068(13) 0.0005(13)
C34 0.0205(16) 0.0255(16) 0.0225(18) -0.0026(13) -0.0005(13) -0.0007(12)

loop_
_atom_type_symbol
_atom_type_description
_atom_type_scat_dispersion_real
_atom_type_scat_dispersion_imag
_atom_type_scat_source
C C 0.0033 0.0016 'International Tables Vol C Tables 4.2.6.8 and 6.1.1.4'
H H 0.0000 0.0000 'International Tables Vol C Tables 4.2.6.8 and 6.1.1.4'
Br Br -0.2901 2.4595 'International Tables Vol C Tables 4.2.6.8 and 6.1.1.4'
Dy Dy -0.1892 4.4098 'International Tables Vol C Tables 4.2.6.8 and 6.1.1.4'

loop_
_geom_angle_atom_site_label_1
_geom_angle_atom_site_label_2
_geom_angle_atom_site_label_3
_geom_angle
C20 Dy1 C4 121.91(10)
C20 Dy1 C21 31.00(9)
C4 Dy1 C21 151.50(9)
C20 Dy1 C5 147.36(10)
C4 Dy1 C5 30.97(10)
C21 Dy1 C5 159.69(10)
C20 Dy1 C3 97.31(11)
C4 Dy1 C3 30.75(9)
C21 Dy1 C3 122.51(10)
C5 Dy1 C3 50.27(10)
C20 Dy1 C22 50.40(9)
C4 Dy1 C22 158.59(9)
C21 Dy1 C22 30.76(9)
C5 Dy1 C22 162.22(10)
C3 Dy1 C22 147.41(9)
C20 Dy1 Br1 132.14(7)
C4 Dy1 Br1 103.07(7)
C21 Dy1 Br1 105.41(7)
C5 Dy1 Br1 80.46(7)
C3 Dy1 Br1 130.48(7)
C22 Dy1 Br1 81.76(7)
C20 Dy1 C19 30.81(9)
C4 Dy1 C19 111.64(10)
C21 Dy1 C19 51.19(10)
C5 Dy1 C19 142.39(10)
C3 Dy1 C19 100.62(10)
C22 Dy1 C19 50.27(9)
Br1 Dy1 C19 120.10(6)
C20 Dy1 C2 100.91(10)
C4 Dy1 C2 51.07(10)
C21 Dy1 C2 112.64(9)
C5 Dy1 C2 50.23(9)
C3 Dy1 C2 30.68(9)
C22 Dy1 C2 143.23(9)
Br1 Dy1 C2 121.05(6)
C19 Dy1 C2 118.79(10)
C20 Dy1 C1 129.08(9)
C4 Dy1 C1 51.06(10)
C21 Dy1 C1 129.29(10)
C5 Dy1 C1 30.40(9)
C3 Dy1 C1 50.36(9)
C22 Dy1 C1 150.35(9)
Br1 Dy1 C1 90.76(6)
C19 Dy1 C1 148.77(8)
C2 Dy1 C1 30.36(9)
C20 Dy1 C18 50.32(9)
C4 Dy1 C18 128.26(10)
C21 Dy1 C18 50.80(10)
C5 Dy1 C18 149.50(10)
C3 Dy1 C18 128.63(9)
C22 Dy1 C18 30.32(9)
Br1 Dy1 C18 90.17(6)
C19 Dy1 C18 30.25(9)
C2 Dy1 C18 148.74(8)
C1 Dy1 C18 178.98(9)
C5 C1 C2 106.2(3)
C5 C1 C6 119.3(3)
C2 C1 C6 133.9(3)
C5 C1 Dy1 70.06(17)
C2 C1 Dy1 74.45(18)
C6 C1 Dy1 126.3(2)
C3 C2 C1 106.5(3)
C3 C2 C10 117.3(3)
C1 C2 C10 133.5(3)
C3 C2 Dy1 70.62(17)
C1 C2 Dy1 75.19(17)
C10 C2 Dy1 132.7(2)
C4 C3 C2 110.4(3)
C4 C3 Dy1 74.27(18)
C2 C3 Dy1 78.71(18)
C3 C4 C5 106.1(3)
C3 C4 C14 128.8(3)
C5 C4 C14 125.1(3)
C3 C4 Dy1 74.98(18)
C5 C4 Dy1 74.58(18)
C14 C4 Dy1 115.8(2)
C4 C5 C1 110.8(3)
C4 C5 Dy1 74.45(18)
C1 C5 Dy1 79.54(18)
C9 C6 C8 109.9(3)
C9 C6 C1 115.3(3)
C8 C6 C1 110.5(3)
C9 C6 C7 105.1(3)
C8 C6 C7 105.5(3)
C1 C6 C7 109.9(3)
C12 C10 C13 106.3(3)
C12 C10 C2 116.3(3)
C13 C10 C2 111.1(3)
C12 C10 C11 108.3(3)
C13 C10 C11 107.1(3)
C2 C10 C11 107.4(3)
C4 C14 C15 108.0(3)
C4 C14 C16 111.0(3)
C15 C14 C16 109.8(3)
C4 C14 C17 110.7(3)
C15 C14 C17 109.1(3)
C16 C14 C17 108.1(3)
C22 C18 C19 106.7(3)
C22 C18 C23 119.4(3)
C19 C18 C23 133.2(3)
C22 C18 Dy1 70.36(17)
C19 C18 Dy1 74.07(19)
C23 C18 Dy1 127.6(2)
C20 C19 C18 106.2(3)
C20 C19 C27 117.5(3)
C18 C19 C27 133.8(3)
C20 C19 Dy1 69.89(17)
C18 C19 Dy1 75.68(18)
C27 C19 Dy1 132.0(2)
C21 C20 C19 110.2(3)
C21 C20 Dy1 74.87(18)
C19 C20 Dy1 79.29(18)
C22 C21 C20 106.3(3)
C22 C21 C31 125.5(3)
C20 C21 C31 128.0(3)
C22 C21 Dy1 75.33(18)
C20 C21 Dy1 74.12(18)
C31 C21 Dy1 113.6(2)
C21 C22 C18 110.5(3)
C21 C22 Dy1 73.91(18)
C18 C22 Dy1 79.31(18)
C26 C23 C24 105.4(3)
C26 C23 C25 110.0(3)
C24 C23 C25 105.7(3)
C26 C23 C18 114.7(3)
C24 C23 C18 110.0(3)
C25 C23 C18 110.5(3)
C29 C27 C19 116.7(3)
C29 C27 C28 108.8(3)
C19 C27 C28 107.9(3)
C29 C27 C30 106.0(3)
C19 C27 C30 110.9(3)
C28 C27 C30 106.1(3)
C21 C31 C32 111.1(3)
C21 C31 C34 107.1(3)
C32 C31 C34 110.4(3)
C21 C31 C33 110.8(3)
C32 C31 C33 108.9(3)
C34 C31 C33 108.6(3)

loop_
_geom_bond_atom_site_label_1
_geom_bond_atom_site_label_2
_geom_bond_distance
Dy1 C20 2.639(3)
Dy1 C4 2.648(3)
Dy1 C21 2.649(3)
Dy1 C5 2.649(3)
Dy1 C3 2.657(3)
Dy1 C22 2.667(3)
Dy1 Br1 2.7138(4)
Dy1 C19 2.761(3)
Dy1 C2 2.762(3)
Dy1 C1 2.772(3)
Dy1 C18 2.782(3)
C1 C5 1.426(4)
C1 C2 1.449(4)
C1 C6 1.544(4)
C2 C3 1.437(4)
C2 C10 1.541(4)
C3 C4 1.406(4)
C4 C5 1.414(4)
C4 C14 1.519(4)
C6 C9 1.535(5)
C6 C8 1.538(5)
C6 C7 1.545(5)
C10 C12 1.527(5)
C10 C13 1.530(5)
C10 C11 1.545(5)
C14 C15 1.532(5)
C14 C16 1.537(5)
C14 C17 1.539(5)
C18 C22 1.430(4)
C18 C19 1.447(4)
C18 C23 1.549(4)
C19 C20 1.439(4)
C19 C27 1.539(4)
C20 C21 1.413(4)
C21 C22 1.410(4)
C21 C31 1.519(4)
C23 C26 1.536(5)
C23 C24 1.540(5)
C23 C25 1.540(5)
C27 C29 1.523(5)
C27 C28 1.541(5)
C27 C30 1.542(5)
C31 C32 1.528(5)
C31 C34 1.534(4)
C31 C33 1.535(5)
